data_7224588
loop_
_publ_author_name
'Gholivand, Khodayar'
'Farshadfer, Kaveh'
'Roe, S. Mark'
'Gholami, Akram'
'Esrafili, Mehdi D.'

_publ_section_title
;
 Structural and photophysical characterization of mono- and binuclear
 Cu(i) complexes based on carbohydrazones: a combined experimental and
 computational study
;
_journal_issue 16
_journal_name_full CrystEngComm
_journal_page_first 2873
_journal_paper_doi 10.1039/C5CE02208H
_journal_volume 18
_journal_year 2016
_chemical_formula_moiety 'C58 H48 Cl2 Cu2 N6 O2 P2 S2'
_chemical_formula_sum 'C58 H48 Cl2 Cu2 N6 O2 P2 S2'
_chemical_formula_weight 1185.06
_chemical_name_common Cp1
_space_group_crystal_system monoclinic
_space_group_IT_number 15
_space_group_name_Hall '-C 2yc'
_space_group_name_H-M_alt 'C 1 2/c 1'
_symmetry_space_group_name_Hall '-C 2yc'
_symmetry_space_group_name_H-M 'C 1 2/c 1'
_atom_sites_solution_hydrogens geom
_atom_sites_solution_primary direct
_audit_creation_date 2016-02-08
_audit_creation_method
;
Olex2 1.2
(compiled 2014.09.19 svn.r3010 for OlexSys, GUI svn.r4874)
;
_audit_update_record
;
2016-02-11 deposited with the CCDC.
2016-03-11 downloaded from the CCDC.
;
_cell_angle_alpha 90
_cell_angle_beta 105.412(5)
_cell_angle_gamma 90
_cell_formula_units_Z 4
_cell_length_a 21.3680(11)
_cell_length_b 14.5156(9)
_cell_length_c 18.5708(9)
_cell_measurement_reflns_used 4932
_cell_measurement_temperature 173.0
_cell_measurement_theta_max 28.8460
_cell_measurement_theta_min 4.0390
_cell_volume 5553.0(5)
_computing_cell_refinement
;
CrysAlisPro, Agilent Technologies,
Version 1.171.37.34i (release 04-08-2014 CrysAlis171 .NET)
(compiled Aug  4 2014,14:34:23)
;
_computing_data_collection
;
CrysAlisPro, Agilent Technologies,
Version 1.171.37.34i (release 04-08-2014 CrysAlis171 .NET)
(compiled Aug  4 2014,14:34:23)
;
_computing_data_reduction
;
CrysAlisPro, Agilent Technologies,
Version 1.171.37.34i (release 04-08-2014 CrysAlis171 .NET)
(compiled Aug  4 2014,14:34:23)
;
_computing_molecular_graphics 'Olex2 (Dolomanov et al., 2009)'
_computing_publication_material 'Olex2 (Dolomanov et al., 2009)'
_computing_structure_refinement 'ShelXL (Sheldrick, 2008)'
_computing_structure_solution 'ShelXT (Sheldrick, 2008)'
_diffrn_ambient_temperature 173.0
_diffrn_detector 'CCD plate'
_diffrn_detector_area_resol_mean 16.1033
_diffrn_detector_type Eos
_diffrn_measured_fraction_theta_full 0.997
_diffrn_measured_fraction_theta_max 0.852
_diffrn_measurement_details
;
  1 omega  -35.00   53.00   1.0000    2.5000
omega____ theta____ kappa____ phi______ frames
    -      -16.2858   38.0000  150.0000 88

  2 omega  -88.00  -35.00   1.0000    2.5000
omega____ theta____ kappa____ phi______ frames
    -      -16.2858 -178.0000  150.0000 53

  3 omega  -88.00  -35.00   1.0000    2.5000
omega____ theta____ kappa____ phi______ frames
    -      -16.2858 -178.0000  -60.0000 53

  4 omega  -30.00   45.00   1.0000    2.5000
omega____ theta____ kappa____ phi______ frames
    -      -16.2858   57.0000    0.0000 75

  5 omega   -3.00   46.00   1.0000    2.5000
omega____ theta____ kappa____ phi______ frames
    -       17.0670  -99.0000   90.0000 49
;
_diffrn_measurement_device 'four-circle diffractometer'
_diffrn_measurement_device_type 'Xcalibur, Eos, Gemini ultra'
_diffrn_measurement_method '\w scans'
_diffrn_orient_matrix_UB_11 -0.0297198000
_diffrn_orient_matrix_UB_12 0.0239707000
_diffrn_orient_matrix_UB_13 -0.0044737000
_diffrn_orient_matrix_UB_21 0.0132482000
_diffrn_orient_matrix_UB_22 0.0385171000
_diffrn_orient_matrix_UB_23 -0.0141529000
_diffrn_orient_matrix_UB_31 -0.0113580000
_diffrn_orient_matrix_UB_32 -0.0178950000
_diffrn_orient_matrix_UB_33 -0.0367799000
_diffrn_radiation_monochromator graphite
_diffrn_radiation_probe x-ray
_diffrn_radiation_type MoK\a
_diffrn_radiation_wavelength 0.71073
_diffrn_reflns_av_R_equivalents 0.0353
_diffrn_reflns_av_unetI/netI 0.0431
_diffrn_reflns_Laue_measured_fraction_full 0.997
_diffrn_reflns_Laue_measured_fraction_max 0.852
_diffrn_reflns_limit_h_max 27
_diffrn_reflns_limit_h_min -29
_diffrn_reflns_limit_k_max 18
_diffrn_reflns_limit_k_min -18
_diffrn_reflns_limit_l_max 15
_diffrn_reflns_limit_l_min -25
_diffrn_reflns_number 18779
_diffrn_reflns_point_group_measured_fraction_full 0.997
_diffrn_reflns_point_group_measured_fraction_max 0.852
_diffrn_reflns_theta_full 26.000
_diffrn_reflns_theta_max 29.557
_diffrn_reflns_theta_min 3.579
_diffrn_source 'Enhance (Mo) X-ray Source'
_exptl_absorpt_coefficient_mu 1.043
_exptl_absorpt_correction_T_max 1.00000
_exptl_absorpt_correction_T_min 0.63853
_exptl_absorpt_correction_type multi-scan
_exptl_absorpt_process_details
;
CrysAlisPro, Agilent Technologies,
Version 1.171.37.34i (release 04-08-2014 CrysAlis171 .NET)
(compiled Aug  4 2014,14:34:23)
Empirical absorption correction using spherical harmonics,
 implemented in SCALE3 ABSPACK scaling algorithm.
Empirical absorption correction using spherical harmonics,
 implemented in SCALE3 ABSPACK scaling algorithm.
;
_exptl_crystal_colour 'clear light orange'
_exptl_crystal_colour_lustre clear
_exptl_crystal_colour_modifier light
_exptl_crystal_colour_primary orange
_exptl_crystal_density_diffrn 1.418
_exptl_crystal_description irregular
_exptl_crystal_F_000 2432
_exptl_crystal_size_max 1.0
_exptl_crystal_size_mid 1.0
_exptl_crystal_size_min 0.6
_refine_diff_density_max 1.264
_refine_diff_density_min -1.176
_refine_diff_density_rms 0.098
_refine_ls_extinction_method none
_refine_ls_goodness_of_fit_ref 1.117
_refine_ls_hydrogen_treatment constr
_refine_ls_matrix_type full
_refine_ls_number_parameters 335
_refine_ls_number_reflns 6619
_refine_ls_number_restraints 303
_refine_ls_restrained_S_all 1.109
_refine_ls_R_factor_all 0.0750
_refine_ls_R_factor_gt 0.0550
_refine_ls_shift/su_max 0.001
_refine_ls_shift/su_mean 0.000
_refine_ls_structure_factor_coef Fsqd
_refine_ls_weighting_details 'w=1/[\s^2^(Fo^2^)+(0.0940P)^2^+8.7920P] where P=(Fo^2^+2Fc^2^)/3'
_refine_ls_weighting_scheme calc
_refine_ls_wR_factor_gt 0.1700
_refine_ls_wR_factor_ref 0.1830
_reflns_Friedel_coverage 0.000
_reflns_number_gt 4955
_reflns_number_total 6619
_reflns_threshold_expression 'I > 2\s(I)'
_cod_data_source_file c5ce02208h2.cif
_cod_data_source_block cucl545
_cod_depositor_comments 'Adding full bibliography for 7224588--7224592.cif.'
_cod_database_code 7224588
_chemical_oxdiff_formula C29H24Cl1N3O1P1S1Cu1
_shelx_space_group_comment
;
The symmetry employed for this shelxl refinement is uniquely defined
by the following loop, which should always be used as a source of
symmetry information in preference to the above space-group names.
They are only intended as comments.
;
_reflns_odcompleteness_completeness 99.65
_reflns_odcompleteness_iscentric 1
_reflns_odcompleteness_theta 26.32
_olex2_refinement_description
;
1. Fixed Uiso
 At 1.2 times of:
  All C(H) groups, All N(H) groups
2. Rigid body (RIGU) restrains
 Cu1, Cl2, P1, Cl1, N1, C18, C12, C24, C5, C1, C19, C23, C17, C13, C25, C29,
 H5, C4, H1, C2, H19, C20, H23, C22, H17, C16, H13, C14, H25, C26, H29, C28, C3,
  H4, H2, H20, C21, H22, H16, C15, H14, C27, H26, H28, C6, H21, H15, H27, N2,
 H6, N3, H3, C7, O1, C8, S1, C9, C11, C10, H11, H10
 with sigma for 1-2 distances of 0.004 and sigma for 1-3 distances of 0.004
3.a Aromatic/amide H refined with riding coordinates:
 N3(H3), C1(H1), C2(H2), C4(H4), C5(H5), C6(H6), C9(H9), C10(H10), C11(H11),
 C13(H13), C14(H14), C15(H15), C16(H16), C17(H17), C19(H19), C20(H20), C21(H21),
  C22(H22), C23(H23), C25(H25), C26(H26), C27(H27), C28(H28), C29(H29)
;
_shelx_shelxl_version_number 2014/7
_olex2_submission_special_instructions 'No special instructions were received'

loop_
_space_group_symop_operation_xyz
'x, y, z'
'-x, y, -z+1/2'
'x+1/2, y+1/2, z'
'-x+1/2, y+1/2, -z+1/2'
'-x, -y, -z'
'x, -y, z-1/2'
'-x+1/2, -y+1/2, -z'
'x+1/2, -y+1/2, z-1/2'

loop_
_atom_site_label
_atom_site_type_symbol
_atom_site_fract_x
_atom_site_fract_y
_atom_site_fract_z
_atom_site_U_iso_or_equiv
_atom_site_adp_type
_atom_site_occupancy
_atom_site_site_symmetry_order
_atom_site_calc_flag
_atom_site_refinement_flags_posn
_atom_site_refinement_flags_adp
_atom_site_refinement_flags_occupancy
Cu1 Cu 0.56800(2) 0.68861(3) 0.30946(2) 0.03235(16) Uani 1 1 d . . .
Cl1 Cl 0.5000 0.80823(9) 0.2500 0.0408(3) Uani 1 2 d S T P
Cl2 Cl 0.5000 0.55643(8) 0.2500 0.0282(2) Uani 1 2 d S T P
S1 S 0.58586(6) 0.86506(10) 0.74444(8) 0.0644(4) Uani 1 1 d . . .
P1 P 0.66566(4) 0.69773(6) 0.29263(4) 0.0246(2) Uani 1 1 d . . .
O1 O 0.58063(14) 0.6618(2) 0.88306(14) 0.0469(7) Uani 1 1 d . . .
N1 N 0.56218(14) 0.6687(2) 0.41637(15) 0.0321(6) Uani 1 1 d . . .
N2 N 0.57795(14) 0.6778(2) 0.69420(15) 0.0320(6) Uani 1 1 d . . .
N3 N 0.57829(16) 0.6454(2) 0.76362(16) 0.0386(7) Uani 1 1 d . . .
H3 H 0.5764 0.5854 0.7696 0.046 Uiso 1 1 calc R . .
C1 C 0.56307(18) 0.7387(3) 0.46457(19) 0.0375(8) Uani 1 1 d . . .
H1 H 0.5613 0.8001 0.4463 0.045 Uiso 1 1 calc R . .
C2 C 0.56649(17) 0.7254(3) 0.53871(19) 0.0351(8) Uani 1 1 d . . .
H2 H 0.5668 0.7768 0.5705 0.042 Uiso 1 1 calc R . .
C3 C 0.56948(16) 0.6368(3) 0.56684(18) 0.0307(7) Uani 1 1 d . . .
C4 C 0.56886(17) 0.5649(3) 0.51832(19) 0.0343(7) Uani 1 1 d . . .
H4 H 0.5712 0.5031 0.5355 0.041 Uiso 1 1 calc R . .
C5 C 0.56478(17) 0.5838(3) 0.44390(19) 0.0349(7) Uani 1 1 d . . .
H5 H 0.5638 0.5335 0.4109 0.042 Uiso 1 1 calc R . .
C6 C 0.57247(17) 0.6148(3) 0.64483(18) 0.0343(7) Uani 1 1 d . . .
H6 H 0.5703 0.5522 0.6590 0.041 Uiso 1 1 calc R . .
C7 C 0.58141(17) 0.7006(3) 0.82430(19) 0.0349(8) Uani 1 1 d . . .
C8 C 0.58519(16) 0.8008(3) 0.8192(2) 0.0356(8) Uani 1 1 d . . .
C9 C 0.58500(17) 0.8594(2) 0.88989(18) 0.0329(8) Uani 1 1 d . . .
H9 H 0.5816 0.8398 0.9375 0.039 Uiso 1 1 calc R . .
C10 C 0.5914(3) 0.9508(4) 0.8633(3) 0.0772(15) Uani 1 1 d . . .
H10 H 0.5964 1.0021 0.8961 0.093 Uiso 1 1 calc R . .
C11 C 0.5901(3) 0.9625(4) 0.7915(4) 0.0683(13) Uani 1 1 d . . .
H11 H 0.5916 1.0213 0.7696 0.082 Uiso 1 1 calc R . .
C12 C 0.72193(16) 0.6076(2) 0.33894(17) 0.0283(7) Uani 1 1 d . . .
C13 C 0.78882(18) 0.6197(3) 0.3633(2) 0.0418(9) Uani 1 1 d . . .
H13 H 0.8076 0.6772 0.3563 0.050 Uiso 1 1 calc R . .
C14 C 0.8277(2) 0.5483(3) 0.3975(3) 0.0579(12) Uani 1 1 d . . .
H14 H 0.8735 0.5566 0.4135 0.069 Uiso 1 1 calc R . .
C15 C 0.8010(2) 0.4641(3) 0.4089(2) 0.0556(11) Uani 1 1 d . . .
H15 H 0.8282 0.4153 0.4331 0.067 Uiso 1 1 calc R . .
C16 C 0.7353(2) 0.4520(3) 0.3851(2) 0.0430(9) Uani 1 1 d . . .
H16 H 0.7166 0.3945 0.3924 0.052 Uiso 1 1 calc R . .
C17 C 0.69605(18) 0.5236(2) 0.35047(19) 0.0340(7) Uani 1 1 d . . .
H17 H 0.6504 0.5147 0.3343 0.041 Uiso 1 1 calc R . .
C18 C 0.67216(15) 0.6980(2) 0.19654(17) 0.0248(6) Uani 1 1 d . . .
C19 C 0.73132(16) 0.6989(2) 0.17848(18) 0.0292(7) Uani 1 1 d . . .
H19 H 0.7707 0.6986 0.2171 0.035 Uiso 1 1 calc R . .
C20 C 0.73297(17) 0.7001(2) 0.1042(2) 0.0328(7) Uani 1 1 d . . .
H20 H 0.7735 0.7019 0.0921 0.039 Uiso 1 1 calc R . .
C21 C 0.67568(18) 0.6988(2) 0.04763(19) 0.0325(7) Uani 1 1 d . . .
H21 H 0.6768 0.6997 -0.0032 0.039 Uiso 1 1 calc R . .
C22 C 0.61692(18) 0.6962(3) 0.06520(19) 0.0359(8) Uani 1 1 d . . .
H22 H 0.5777 0.6944 0.0264 0.043 Uiso 1 1 calc R . .
C23 C 0.61481(16) 0.6962(2) 0.13940(18) 0.0303(7) Uani 1 1 d . . .
H23 H 0.5742 0.6950 0.1511 0.036 Uiso 1 1 calc R . .
C24 C 0.70755(15) 0.8020(2) 0.33343(18) 0.0270(7) Uani 1 1 d . . .
C25 C 0.72704(19) 0.8713(3) 0.2930(2) 0.0378(8) Uani 1 1 d . . .
H25 H 0.7199 0.8651 0.2405 0.045 Uiso 1 1 calc R . .
C26 C 0.7570(2) 0.9497(3) 0.3289(2) 0.0475(10) Uani 1 1 d . . .
H26 H 0.7701 0.9971 0.3007 0.057 Uiso 1 1 calc R . .
C27 C 0.7679(2) 0.9594(3) 0.4052(2) 0.0445(9) Uani 1 1 d . . .
H27 H 0.7894 1.0126 0.4296 0.053 Uiso 1 1 calc R . .
C28 C 0.7477(2) 0.8924(3) 0.4454(2) 0.0469(10) Uani 1 1 d . . .
H28 H 0.7545 0.8998 0.4978 0.056 Uiso 1 1 calc R . .
C29 C 0.7174(2) 0.8135(3) 0.4106(2) 0.0380(8) Uani 1 1 d . . .
H29 H 0.7033 0.7673 0.4390 0.046 Uiso 1 1 calc R . .

loop_
_atom_site_aniso_label
_atom_site_aniso_U_11
_atom_site_aniso_U_22
_atom_site_aniso_U_33
_atom_site_aniso_U_23
_atom_site_aniso_U_13
_atom_site_aniso_U_12
Cu1 0.0304(2) 0.0448(3) 0.0232(2) -0.00023(17) 0.00957(17) -0.00578(17)
Cl1 0.0458(7) 0.0259(6) 0.0492(8) 0.000 0.0102(6) 0.000
Cl2 0.0365(6) 0.0218(5) 0.0233(5) 0.000 0.0027(4) 0.000
S1 0.0575(7) 0.0582(8) 0.0818(9) 0.0066(7) 0.0260(6) -0.0022(6)
P1 0.0268(4) 0.0294(5) 0.0172(4) 0.0004(3) 0.0050(3) -0.0037(3)
O1 0.0595(17) 0.0582(18) 0.0199(12) 0.0021(12) 0.0052(11) -0.0008(14)
N1 0.0336(14) 0.0405(16) 0.0230(13) -0.0030(12) 0.0088(11) -0.0076(12)
N2 0.0336(14) 0.0403(17) 0.0205(13) 0.0043(11) 0.0042(10) 0.0023(12)
N3 0.0559(19) 0.0363(18) 0.0222(13) -0.0009(12) 0.0082(12) -0.0012(14)
C1 0.050(2) 0.036(2) 0.0287(16) -0.0002(14) 0.0146(15) -0.0074(16)
C2 0.0426(19) 0.0374(19) 0.0248(16) -0.0056(14) 0.0082(13) -0.0072(15)
C3 0.0300(16) 0.0379(19) 0.0230(15) -0.0004(13) 0.0048(12) -0.0043(13)
C4 0.0384(18) 0.0366(19) 0.0281(16) 0.0027(14) 0.0092(13) -0.0018(14)
C5 0.0372(18) 0.042(2) 0.0262(16) -0.0066(14) 0.0098(13) -0.0053(15)
C6 0.0389(18) 0.040(2) 0.0223(15) 0.0017(14) 0.0048(12) -0.0019(15)
C7 0.0315(16) 0.047(2) 0.0241(15) -0.0020(14) 0.0030(12) -0.0002(14)
C8 0.0235(15) 0.046(2) 0.0337(18) -0.0074(14) 0.0014(13) 0.0028(14)
C9 0.0406(18) 0.0251(17) 0.0208(15) -0.0065(12) -0.0128(12) 0.0078(13)
C10 0.083(4) 0.062(3) 0.081(3) -0.025(3) 0.012(3) -0.004(3)
C11 0.066(3) 0.041(3) 0.097(4) 0.000(2) 0.021(3) -0.001(2)
C12 0.0349(16) 0.0305(17) 0.0188(14) 0.0012(12) 0.0057(11) -0.0036(13)
C13 0.0367(18) 0.036(2) 0.046(2) 0.0091(17) -0.0015(15) -0.0056(15)
C14 0.048(2) 0.046(2) 0.066(3) 0.019(2) -0.0100(19) 0.0008(18)
C15 0.068(3) 0.041(2) 0.049(2) 0.0133(19) -0.0005(19) 0.0063(19)
C16 0.062(2) 0.031(2) 0.038(2) 0.0054(16) 0.0159(17) -0.0005(17)
C17 0.0461(19) 0.0281(17) 0.0288(17) -0.0013(14) 0.0118(14) -0.0031(14)
C18 0.0284(14) 0.0261(16) 0.0192(14) 0.0021(12) 0.0052(11) 0.0003(12)
C19 0.0290(15) 0.0346(19) 0.0228(15) -0.0003(13) 0.0051(12) 0.0017(13)
C20 0.0348(17) 0.0362(19) 0.0318(17) -0.0006(14) 0.0166(13) 0.0015(14)
C21 0.0471(18) 0.0319(18) 0.0206(15) 0.0006(13) 0.0126(13) 0.0026(14)
C22 0.0360(17) 0.047(2) 0.0223(16) 0.0002(14) 0.0031(13) 0.0034(15)
C23 0.0269(15) 0.042(2) 0.0208(15) -0.0006(13) 0.0045(11) -0.0005(13)
C24 0.0270(15) 0.0290(17) 0.0243(15) 0.0009(12) 0.0054(11) 0.0008(12)
C25 0.052(2) 0.0315(18) 0.0325(18) -0.0002(14) 0.0158(15) -0.0061(16)
C26 0.062(2) 0.031(2) 0.051(2) 0.0047(17) 0.0171(19) -0.0110(18)
C27 0.049(2) 0.0278(19) 0.051(2) -0.0070(16) 0.0028(17) -0.0041(16)
C28 0.065(3) 0.038(2) 0.0311(18) -0.0103(16) 0.0015(16) -0.0056(18)
C29 0.054(2) 0.034(2) 0.0246(16) -0.0028(14) 0.0071(15) -0.0088(16)

loop_
_atom_type_symbol
_atom_type_description
_atom_type_scat_dispersion_real
_atom_type_scat_dispersion_imag
_atom_type_scat_source
C C 0.0033 0.0016 'International Tables Vol C Tables 4.2.6.8 and 6.1.1.4'
H H 0.0000 0.0000 'International Tables Vol C Tables 4.2.6.8 and 6.1.1.4'
Cl Cl 0.1484 0.1585 'International Tables Vol C Tables 4.2.6.8 and 6.1.1.4'
Cu Cu 0.3201 1.2651 'International Tables Vol C Tables 4.2.6.8 and 6.1.1.4'
N N 0.0061 0.0033 'International Tables Vol C Tables 4.2.6.8 and 6.1.1.4'
O O 0.0106 0.0060 'International Tables Vol C Tables 4.2.6.8 and 6.1.1.4'
P P 0.1023 0.0942 'International Tables Vol C Tables 4.2.6.8 and 6.1.1.4'
S S 0.1246 0.1234 'International Tables Vol C Tables 4.2.6.8 and 6.1.1.4'

loop_
_geom_angle_atom_site_label_1
_geom_angle_atom_site_label_2
_geom_angle_atom_site_label_3
_geom_angle
_geom_angle_site_symmetry_1
_geom_angle_site_symmetry_3
Cl1 Cu1 Cl2 98.44(3) . .
P1 Cu1 Cl1 112.46(3) . .
P1 Cu1 Cl2 116.72(3) . .
N1 Cu1 Cl1 111.86(9) . .
N1 Cu1 Cl2 98.26(9) . .
N1 Cu1 P1 116.92(8) . .
Cu1 Cl1 Cu1 84.39(5) 2_655 .
Cu1 Cl2 Cu1 78.73(4) . 2_655
C11 S1 C8 92.8(3) . .
C12 P1 Cu1 114.89(11) . .
C18 P1 Cu1 117.47(10) . .
C18 P1 C12 104.46(14) . .
C24 P1 Cu1 111.86(11) . .
C24 P1 C12 102.12(15) . .
C24 P1 C18 104.40(15) . .
C1 N1 Cu1 123.0(2) . .
C5 N1 Cu1 119.8(2) . .
C5 N1 C1 116.8(3) . .
C6 N2 N3 113.9(3) . .
N2 N3 H3 118.0 . .
C7 N3 N2 124.1(3) . .
C7 N3 H3 118.0 . .
N1 C1 H1 118.4 . .
N1 C1 C2 123.1(4) . .
C2 C1 H1 118.4 . .
C1 C2 H2 120.2 . .
C1 C2 C3 119.6(3) . .
C3 C2 H2 120.2 . .
C2 C3 C6 124.1(3) . .
C4 C3 C2 117.8(3) . .
C4 C3 C6 118.2(3) . .
C3 C4 H4 120.4 . .
C3 C4 C5 119.3(3) . .
C5 C4 H4 120.4 . .
N1 C5 C4 123.4(3) . .
N1 C5 H5 118.3 . .
C4 C5 H5 118.3 . .
N2 C6 C3 121.6(3) . .
N2 C6 H6 119.2 . .
C3 C6 H6 119.2 . .
O1 C7 N3 116.9(4) . .
O1 C7 C8 121.7(3) . .
N3 C7 C8 121.4(3) . .
C7 C8 S1 128.3(3) . .
C7 C8 C9 118.3(3) . .
C9 C8 S1 113.2(3) . .
C8 C9 H9 129.4 . .
C10 C9 C8 101.1(4) . .
C10 C9 H9 129.4 . .
C9 C10 H10 120.6 . .
C11 C10 C9 118.8(5) . .
C11 C10 H10 120.6 . .
S1 C11 H11 123.1 . .
C10 C11 S1 113.8(4) . .
C10 C11 H11 123.1 . .
C13 C12 P1 123.5(3) . .
C17 C12 P1 117.7(3) . .
C17 C12 C13 118.7(3) . .
C12 C13 H13 120.1 . .
C14 C13 C12 119.9(4) . .
C14 C13 H13 120.1 . .
C13 C14 H14 119.6 . .
C13 C14 C15 120.8(4) . .
C15 C14 H14 119.6 . .
C14 C15 H15 120.3 . .
C16 C15 C14 119.5(4) . .
C16 C15 H15 120.3 . .
C15 C16 H16 120.1 . .
C15 C16 C17 119.9(4) . .
C17 C16 H16 120.1 . .
C12 C17 C16 121.2(4) . .
C12 C17 H17 119.4 . .
C16 C17 H17 119.4 . .
C19 C18 P1 123.1(2) . .
C19 C18 C23 119.3(3) . .
C23 C18 P1 117.7(2) . .
C18 C19 H19 119.9 . .
C20 C19 C18 120.3(3) . .
C20 C19 H19 119.9 . .
C19 C20 H20 119.9 . .
C21 C20 C19 120.1(3) . .
C21 C20 H20 119.9 . .
C20 C21 H21 120.1 . .
C22 C21 C20 119.9(3) . .
C22 C21 H21 120.1 . .
C21 C22 H22 119.8 . .
C21 C22 C23 120.4(3) . .
C23 C22 H22 119.8 . .
C18 C23 H23 119.9 . .
C22 C23 C18 120.1(3) . .
C22 C23 H23 119.9 . .
C25 C24 P1 124.4(3) . .
C25 C24 C29 118.9(3) . .
C29 C24 P1 116.7(3) . .
C24 C25 H25 119.9 . .
C24 C25 C26 120.2(3) . .
C26 C25 H25 119.9 . .
C25 C26 H26 119.8 . .
C27 C26 C25 120.5(4) . .
C27 C26 H26 119.8 . .
C26 C27 H27 120.1 . .
C28 C27 C26 119.9(4) . .
C28 C27 H27 120.1 . .
C27 C28 H28 119.7 . .
C27 C28 C29 120.6(4) . .
C29 C28 H28 119.7 . .
C24 C29 H29 120.0 . .
C28 C29 C24 120.0(3) . .
C28 C29 H29 120.0 . .

loop_
_geom_bond_atom_site_label_1
_geom_bond_atom_site_label_2
_geom_bond_distance
_geom_bond_site_symmetry_2
Cu1 Cl1 2.3437(10) .
Cu1 Cl2 2.4818(10) .
Cu1 P1 2.1947(9) .
Cu1 N1 2.043(3) .
Cl1 Cu1 2.3437(10) 2_655
Cl2 Cu1 2.4818(10) 2_655
S1 C8 1.677(4) .
S1 C11 1.652(6) .
P1 C12 1.830(4) .
P1 C18 1.826(3) .
P1 C24 1.818(3) .
O1 C7 1.232(5) .
N1 C1 1.351(5) .
N1 C5 1.330(5) .
N2 N3 1.370(4) .
N2 C6 1.279(5) .
N3 H3 0.8800 .
N3 C7 1.369(5) .
C1 H1 0.9500 .
C1 C2 1.373(5) .
C2 H2 0.9500 .
C2 C3 1.384(5) .
C3 C4 1.376(5) .
C3 C6 1.468(4) .
C4 H4 0.9500 .
C4 C5 1.389(5) .
C5 H5 0.9500 .
C6 H6 0.9500 .
C7 C8 1.461(6) .
C8 C9 1.565(5) .
C9 H9 0.9500 .
C9 C10 1.435(7) .
C10 H10 0.9500 .
C10 C11 1.337(8) .
C11 H11 0.9500 .
C12 C13 1.391(5) .
C12 C17 1.379(5) .
C13 H13 0.9500 .
C13 C14 1.374(6) .
C14 H14 0.9500 .
C14 C15 1.389(6) .
C15 H15 0.9500 .
C15 C16 1.367(6) .
C16 H16 0.9500 .
C16 C17 1.382(5) .
C17 H17 0.9500 .
C18 C19 1.391(5) .
C18 C23 1.392(4) .
C19 H19 0.9500 .
C19 C20 1.390(5) .
C20 H20 0.9500 .
C20 C21 1.385(5) .
C21 H21 0.9500 .
C21 C22 1.379(5) .
C22 H22 0.9500 .
C22 C23 1.391(5) .
C23 H23 0.9500 .
C24 C25 1.384(5) .
C24 C29 1.401(5) .
C25 H25 0.9500 .
C25 C26 1.386(6) .
C26 H26 0.9500 .
C26 C27 1.381(6) .
C27 H27 0.9500 .
C27 C28 1.363(6) .
C28 H28 0.9500 .
C28 C29 1.389(5) .
C29 H29 0.9500 .

loop_
_geom_torsion_atom_site_label_1
_geom_torsion_atom_site_label_2
_geom_torsion_atom_site_label_3
_geom_torsion_atom_site_label_4
_geom_torsion
Cu1 P1 C12 C13 -151.2(3)
Cu1 P1 C12 C17 28.4(3)
Cu1 P1 C18 C19 -176.7(2)
Cu1 P1 C18 C23 2.6(3)
Cu1 P1 C24 C25 -116.8(3)
Cu1 P1 C24 C29 59.9(3)
Cu1 N1 C1 C2 -172.5(3)
Cu1 N1 C5 C4 172.2(3)
S1 C8 C9 C10 -4.9(4)
P1 C12 C13 C14 -179.9(3)
P1 C12 C17 C16 -179.9(3)
P1 C18 C19 C20 -179.2(3)
P1 C18 C23 C22 -179.9(3)
P1 C24 C25 C26 178.0(3)
P1 C24 C29 C28 -178.5(3)
O1 C7 C8 S1 -179.2(3)
O1 C7 C8 C9 -2.8(5)
N1 C1 C2 C3 0.3(6)
N2 N3 C7 O1 179.3(3)
N2 N3 C7 C8 -0.5(5)
N3 N2 C6 C3 178.4(3)
N3 C7 C8 S1 0.5(5)
N3 C7 C8 C9 176.9(3)
C1 N1 C5 C4 -0.6(5)
C1 C2 C3 C4 0.0(5)
C1 C2 C3 C6 -179.3(3)
C2 C3 C4 C5 -0.5(5)
C2 C3 C6 N2 -5.9(5)
C3 C4 C5 N1 0.9(5)
C4 C3 C6 N2 174.8(3)
C5 N1 C1 C2 0.0(5)
C6 N2 N3 C7 -177.6(3)
C6 C3 C4 C5 178.8(3)
C7 C8 C9 C10 178.2(4)
C8 S1 C11 C10 0.2(5)
C8 C9 C10 C11 5.4(6)
C9 C10 C11 S1 -3.8(7)
C11 S1 C8 C7 179.5(4)
C11 S1 C8 C9 3.0(3)
C12 P1 C18 C19 -48.1(3)
C12 P1 C18 C23 131.2(3)
C12 P1 C24 C25 119.8(3)
C12 P1 C24 C29 -63.4(3)
C12 C13 C14 C15 -0.8(7)
C13 C12 C17 C16 -0.3(5)
C13 C14 C15 C16 0.7(8)
C14 C15 C16 C17 -0.4(7)
C15 C16 C17 C12 0.2(6)
C17 C12 C13 C14 0.6(6)
C18 P1 C12 C13 78.6(3)
C18 P1 C12 C17 -101.8(3)
C18 P1 C24 C25 11.2(3)
C18 P1 C24 C29 -172.0(3)
C18 C19 C20 C21 -1.2(5)
C19 C18 C23 C22 -0.6(5)
C19 C20 C21 C22 0.0(5)
C20 C21 C22 C23 0.9(6)
C21 C22 C23 C18 -0.6(6)
C23 C18 C19 C20 1.5(5)
C24 P1 C12 C13 -29.9(3)
C24 P1 C12 C17 149.7(3)
C24 P1 C18 C19 58.7(3)
C24 P1 C18 C23 -121.9(3)
C24 C25 C26 C27 0.2(6)
C25 C24 C29 C28 -1.6(6)
C25 C26 C27 C28 -1.6(7)
C26 C27 C28 C29 1.3(7)
C27 C28 C29 C24 0.3(6)
C29 C24 C25 C26 1.3(6)
